data_4324971
loop_
_publ_author_name
'William C. Ewing'
'Patrick J. Carroll'
'Larry G. Sneddon'

_publ_section_title
;
 Syntheses and Surprising Regioselectivity of 5- and 6-Substituted
 Decaboranyl Ethers via the Nucleophilic Attack of Alcohols on 6- and
 5-Halodecaboranes
;
_journal_name_full 'Inorganic Chemistry'
_journal_page_first 4054
_journal_page_last 4064
_journal_paper_doi 10.1021/ic102544v
_journal_volume 50
_journal_year 2011
_chemical_formula_sum 'C4 H22 B10 O'
_chemical_formula_weight 194.32
_space_group_IT_number 4
_symmetry_cell_setting monoclinic
_symmetry_Int_Tables_number 4
_symmetry_space_group_name_Hall 'P 2yb'
_symmetry_space_group_name_H-M 'P 1 21 1'
_atom_sites_solution_hydrogens geom
_atom_sites_solution_primary direct
_audit_creation_method SHELXL-97
_cell_angle_alpha 90.00
_cell_angle_beta 96.879(2)
_cell_angle_gamma 90.00
_cell_formula_units_Z 2
_cell_length_a 5.8342(4)
_cell_length_b 10.4766(7)
_cell_length_c 10.5591(7)
_cell_measurement_temperature 143(1)
_cell_volume 640.75(7)
_computing_data_collection 'CrystalClear (Rigaku, 1999)'
_computing_data_reduction 'CrystalClear (Rigaku, 1999)'
_computing_structure_refinement 'SHELXL-97 (Sheldrick, 1997)'
_computing_structure_solution 'SIR97 (Altomare, 1999)'
_diffrn_ambient_temperature 143(1)
_diffrn_measured_fraction_theta_full 0.990
_diffrn_measured_fraction_theta_max 0.990
_diffrn_measurement_device 'CCD Area Detector'
_diffrn_measurement_device_type 'Rigaku Mercury'
_diffrn_measurement_method 'phi and omega rotations'
_diffrn_radiation_monochromator graphite
_diffrn_radiation_source 'rotating anode'
_diffrn_radiation_type MoK\a
_diffrn_radiation_wavelength 0.71073
_diffrn_reflns_av_R_equivalents 0.0242
_diffrn_reflns_av_sigmaI/netI 0.0113
_diffrn_reflns_limit_h_max 6
_diffrn_reflns_limit_h_min 0
_diffrn_reflns_limit_k_max 12
_diffrn_reflns_limit_k_min 0
_diffrn_reflns_limit_l_max 12
_diffrn_reflns_limit_l_min -12
_diffrn_reflns_number 10744
_diffrn_reflns_theta_full 25.04
_diffrn_reflns_theta_max 25.04
_diffrn_reflns_theta_min 2.75
_exptl_absorpt_coefficient_mu 0.049
_exptl_absorpt_correction_T_max 1.0000
_exptl_absorpt_correction_T_min 0.9287
_exptl_absorpt_correction_type multi-scan
_exptl_absorpt_process_details
;  Shape and scale corrections using equivalent reflections.
   Shape function based on spherical harmonics.
   Highest even and odd order for spherical harmonics:  4  and  3
   Laue group:  2/m
   Friedel opposites are equivalent.
;
_exptl_crystal_density_diffrn 1.007
_exptl_crystal_F_000 208
_exptl_crystal_size_max 0.30
_exptl_crystal_size_mid 0.22
_exptl_crystal_size_min 0.08
_refine_diff_density_max 0.115
_refine_diff_density_min -0.145
_refine_diff_density_rms 0.028
_refine_ls_extinction_method none
_refine_ls_goodness_of_fit_ref 1.113
_refine_ls_hydrogen_treatment refall
_refine_ls_matrix_type full
_refine_ls_number_parameters 226
_refine_ls_number_reflns 2374
_refine_ls_number_restraints 1
_refine_ls_restrained_S_all 1.112
_refine_ls_R_factor_all 0.0361
_refine_ls_R_factor_gt 0.0346
_refine_ls_shift/su_max 0.000
_refine_ls_shift/su_mean 0.000
_refine_ls_structure_factor_coef Fsqd
_refine_ls_weighting_details 'calc w=1/[\s^2^(Fo^2^)+(0.0412P)^2^+0.1222P] where P=(Fo^2^+2Fc^2^)/3'
_refine_ls_weighting_scheme calc
_refine_ls_wR_factor_gt 0.0929
_refine_ls_wR_factor_ref 0.0937
_reflns_number_gt 2285
_reflns_number_total 2374
_reflns_threshold_expression >2sigma(I)
_cod_data_source_file ic102544v_si_001_4.cif
_cod_data_source_block UP3349
_cod_original_sg_symbol_H-M 'P 21 '
_cod_database_code 4324971

loop_
_symmetry_equiv_pos_as_xyz
'x, y, z'
'-x, y+1/2, -z'

loop_
_atom_site_label
_atom_site_type_symbol
_atom_site_fract_x
_atom_site_fract_y
_atom_site_fract_z
_atom_site_U_iso_or_equiv
_atom_site_adp_type
_atom_site_occupancy
_atom_site_symmetry_multiplicity
_atom_site_calc_flag
B1 B 0.4004(4) 0.3872(2) 0.7951(2) 0.0289(5) Uani 1 1 d
B2 B 0.4585(3) 0.2654(2) 0.68657(18) 0.0257(5) Uani 1 1 d
B3 B 0.4712(3) 0.2303(2) 0.8517(2) 0.0282(5) Uani 1 1 d
B4 B 0.5348(4) 0.3647(2) 0.9538(2) 0.0305(5) Uani 1 1 d
B5 B 0.5764(3) 0.4238(2) 0.6754(2) 0.0254(4) Uani 1 1 d
B6 B 0.7299(3) 0.2802(2) 0.63556(19) 0.0239(4) Uani 1 1 d
B7 B 0.6927(4) 0.1726(2) 0.7677(2) 0.0265(5) Uani 1 1 d
B8 B 0.7398(4) 0.2382(2) 0.94450(19) 0.0296(5) Uani 1 1 d
B9 B 0.8232(4) 0.4027(2) 0.9672(2) 0.0327(5) Uani 1 1 d
B10 B 0.6276(4) 0.4887(2) 0.8541(2) 0.0311(5) Uani 1 1 d
O11 O 0.8295(2) 0.24419(13) 0.53385(11) 0.0274(3) Uani 1 1 d
C12 C 0.8342(3) 0.31019(18) 0.41137(16) 0.0238(4) Uani 1 1 d
C13 C 0.9531(4) 0.4380(2) 0.4346(2) 0.0363(5) Uani 1 1 d
C14 C 0.9723(3) 0.2216(2) 0.33606(19) 0.0310(5) Uani 1 1 d
C15 C 0.5892(4) 0.3240(3) 0.3466(2) 0.0364(5) Uani 1 1 d
H1 H 0.229(4) 0.432(2) 0.779(2) 0.045(6) Uiso 1 1 d
H2 H 0.320(4) 0.224(3) 0.612(2) 0.045(6) Uiso 1 1 d
H3 H 0.359(3) 0.161(2) 0.8768(18) 0.026(5) Uiso 1 1 d
H4 H 0.437(4) 0.376(3) 1.036(2) 0.042(6) Uiso 1 1 d
H5 H 0.520(4) 0.487(2) 0.603(2) 0.032(5) Uiso 1 1 d
H7 H 0.711(3) 0.070(2) 0.7475(18) 0.025(5) Uiso 1 1 d
H8 H 0.787(3) 0.169(2) 1.0140(19) 0.030(5) Uiso 1 1 d
H9 H 0.933(4) 0.445(3) 1.050(2) 0.052(7) Uiso 1 1 d
H10 H 0.606(4) 0.589(2) 0.8708(19) 0.034(6) Uiso 1 1 d
H56 H 0.782(3) 0.407(2) 0.6824(19) 0.033(5) Uiso 1 1 d
H67 H 0.868(3) 0.234(2) 0.7451(18) 0.031(5) Uiso 1 1 d
H89 H 0.922(4) 0.304(3) 0.931(2) 0.054(7) Uiso 1 1 d
H910 H 0.828(4) 0.471(2) 0.866(2) 0.041(6) Uiso 1 1 d
H13A H 0.860(4) 0.500(2) 0.476(2) 0.040(6) Uiso 1 1 d
H13B H 0.968(4) 0.474(3) 0.356(2) 0.048(7) Uiso 1 1 d
H13C H 1.102(4) 0.426(2) 0.481(2) 0.030(5) Uiso 1 1 d
H14A H 1.126(4) 0.207(2) 0.381(2) 0.032(5) Uiso 1 1 d
H14B H 0.978(4) 0.261(3) 0.251(2) 0.042(6) Uiso 1 1 d
H14C H 0.894(4) 0.143(3) 0.323(2) 0.055(8) Uiso 1 1 d
H15A H 0.521(4) 0.238(3) 0.338(2) 0.042(6) Uiso 1 1 d
H15B H 0.571(4) 0.365(3) 0.256(3) 0.061(8) Uiso 1 1 d
H15C H 0.499(4) 0.377(2) 0.392(2) 0.035(6) Uiso 1 1 d

loop_
_atom_site_aniso_label
_atom_site_aniso_U_11
_atom_site_aniso_U_22
_atom_site_aniso_U_33
_atom_site_aniso_U_23
_atom_site_aniso_U_13
_atom_site_aniso_U_12
B1 0.0283(11) 0.0360(13) 0.0233(10) 0.0032(9) 0.0064(8) 0.0071(9)
B2 0.0253(10) 0.0296(12) 0.0220(10) 0.0037(9) 0.0022(7) 0.0011(9)
B3 0.0272(9) 0.0330(11) 0.0252(10) 0.0031(10) 0.0064(8) -0.0025(10)
B4 0.0335(11) 0.0368(13) 0.0217(10) 0.0003(10) 0.0051(8) 0.0056(10)
B5 0.0286(10) 0.0245(10) 0.0239(11) 0.0012(9) 0.0059(8) 0.0032(9)
B6 0.0256(9) 0.0234(10) 0.0224(9) 0.0011(8) 0.0017(7) 0.0007(8)
B7 0.0325(11) 0.0254(11) 0.0220(10) 0.0022(9) 0.0046(8) 0.0021(9)
B8 0.0321(11) 0.0340(12) 0.0229(10) 0.0032(10) 0.0041(8) 0.0027(11)
B9 0.0381(12) 0.0385(14) 0.0210(11) -0.0032(10) 0.0016(9) 0.0009(10)
B10 0.0383(12) 0.0306(12) 0.0254(11) -0.0011(10) 0.0081(9) 0.0044(10)
O11 0.0337(7) 0.0267(7) 0.0228(6) 0.0010(6) 0.0079(5) 0.0044(6)
C12 0.0267(9) 0.0269(10) 0.0176(8) 0.0027(7) 0.0015(6) -0.0008(8)
C13 0.0387(12) 0.0324(12) 0.0403(12) 0.0001(10) 0.0146(10) -0.0064(10)
C14 0.0352(10) 0.0354(12) 0.0234(10) -0.0008(9) 0.0078(8) 0.0015(10)
C15 0.0316(11) 0.0490(14) 0.0275(10) -0.0011(11) -0.0017(8) 0.0041(10)

loop_
_atom_type_symbol
_atom_type_description
_atom_type_scat_dispersion_real
_atom_type_scat_dispersion_imag
_atom_type_scat_source
C C 0.0033 0.0016 'International Tables Vol C Tables 4.2.6.8 and 6.1.1.4'
H H 0.0000 0.0000 'International Tables Vol C Tables 4.2.6.8 and 6.1.1.4'
B B 0.0013 0.0007 'International Tables Vol C Tables 4.2.6.8 and 6.1.1.4'
O O 0.0106 0.0060 'International Tables Vol C Tables 4.2.6.8 and 6.1.1.4'

loop_
_geom_angle_atom_site_label_1
_geom_angle_atom_site_label_2
_geom_angle_atom_site_label_3
_geom_angle
B10 B1 B5 69.04(13)
B10 B1 B2 118.06(15)
B5 B1 B2 61.37(12)
B10 B1 B4 61.13(13)
B5 B1 B4 118.36(16)
B2 B1 B4 114.60(15)
B10 B1 B3 107.83(15)
B5 B1 B3 108.04(15)
B2 B1 B3 59.89(12)
B4 B1 B3 60.22(12)
B10 B1 H1 115.7(13)
B5 B1 H1 113.1(12)
B2 B1 H1 116.4(12)
B4 B1 H1 119.7(12)
B3 B1 H1 127.9(13)
B6 B2 B3 112.97(14)
B6 B2 B1 112.80(15)
B3 B2 B1 60.21(12)
B6 B2 B7 61.97(12)
B3 B2 B7 58.83(11)
B1 B2 B7 105.80(14)
B6 B2 B5 61.96(11)
B3 B2 B5 106.47(15)
B1 B2 B5 59.03(12)
B7 B2 B5 104.65(14)
B6 B2 H2 114.7(11)
B3 B2 H2 122.6(12)
B1 B2 H2 122.7(12)
B7 B2 H2 123.8(13)
B5 B2 H2 123.1(13)
B8 B3 B7 68.62(12)
B8 B3 B2 118.05(15)
B7 B3 B2 61.52(11)
B8 B3 B1 107.49(17)
B7 B3 B1 107.64(15)
B2 B3 B1 59.90(12)
B8 B3 B4 61.06(13)
B7 B3 B4 117.56(16)
B2 B3 B4 114.26(17)
B1 B3 B4 59.82(13)
B8 B3 H3 116.3(10)
B7 B3 H3 114.5(11)
B2 B3 H3 116.4(11)
B1 B3 H3 127.3(11)
B4 B3 H3 119.4(11)
B9 B4 B1 111.35(16)
B9 B4 B3 111.32(16)
B1 B4 B3 59.95(13)
B9 B4 B10 61.31(14)
B1 B4 B10 58.79(13)
B3 B4 B10 105.80(15)
B9 B4 B8 61.55(14)
B1 B4 B8 105.56(15)
B3 B4 B8 58.45(12)
B10 B4 B8 104.65(16)
B9 B4 H4 120.3(12)
B1 B4 H4 121.2(12)
B3 B4 H4 118.0(13)
B10 B4 H4 127.3(14)
B8 B4 H4 122.2(13)
B1 B5 B2 59.60(12)
B1 B5 B6 109.23(16)
B2 B5 B6 57.23(11)
B1 B5 B10 55.25(12)
B2 B5 B10 105.46(14)
B6 B5 B10 118.50(15)
B1 B5 H5 120.6(12)
B2 B5 H5 123.5(12)
B6 B5 H5 118.8(12)
B10 B5 H5 118.3(12)
B1 B5 H56 125.7(10)
B2 B5 H56 104.2(11)
B6 B5 H56 51.8(11)
B10 B5 H56 87.5(10)
H5 B5 H56 111.3(15)
O11 B6 B2 136.39(16)
O11 B6 B5 133.69(17)
B2 B6 B5 60.81(12)
O11 B6 B7 122.91(16)
B2 B6 B7 60.84(11)
B5 B6 B7 103.07(14)
O11 B6 H56 116.3(8)
B2 B6 H56 97.9(8)
B5 B6 H56 41.2(8)
B7 B6 H56 110.3(8)
O11 B6 H67 107.5(8)
B2 B6 H67 99.6(8)
B5 B6 H67 110.0(9)
B7 B6 H67 43.2(8)
H56 B6 H67 87.7(13)
B3 B7 B2 59.65(12)
B3 B7 B6 109.55(15)
B2 B7 B6 57.19(11)
B3 B7 B8 55.43(11)
B2 B7 B8 105.81(15)
B6 B7 B8 119.42(15)
B3 B7 H7 121.6(10)
B2 B7 H7 121.1(10)
B6 B7 H7 115.5(10)
B8 B7 H7 121.0(10)
B3 B7 H67 125.9(10)
B2 B7 H67 102.9(10)
B6 B7 H67 50.6(9)
B8 B7 H67 88.7(9)
H7 B7 H67 111.3(15)
B3 B8 B4 60.48(13)
B3 B8 B9 109.27(17)
B4 B8 B9 57.11(13)
B3 B8 B7 55.96(11)
B4 B8 B7 106.84(14)
B9 B8 B7 117.60(15)
B3 B8 H8 120.3(11)
B4 B8 H8 126.5(11)
B9 B8 H8 121.8(12)
B7 B8 H8 114.6(12)
B3 B8 H89 131.1(11)
B4 B8 H89 99.9(12)
B9 B8 H89 44.5(12)
B7 B8 H89 96.1(11)
H8 B8 H89 107.4(16)
B4 B9 B10 61.50(13)
B4 B9 B8 61.33(13)
B10 B9 B8 104.63(15)
B4 B9 H9 128.6(11)
B10 B9 H9 125.9(14)
B8 B9 H9 127.3(14)
B4 B9 H89 105.2(11)
B10 B9 H89 119.1(11)
B8 B9 H89 45.7(11)
H9 B9 H89 108.8(17)
B4 B9 H910 100.1(10)
B10 B9 H910 40.8(10)
B8 B9 H910 116.7(11)
H9 B9 H910 111.6(18)
H89 B9 H910 98.3(16)
B1 B10 B9 108.95(17)
B1 B10 B4 60.08(13)
B9 B10 B4 57.19(13)
B1 B10 B5 55.71(11)
B9 B10 B5 118.03(15)
B4 B10 B5 106.63(16)
B1 B10 H10 123.5(12)
B9 B10 H10 117.4(11)
B4 B10 H10 124.1(11)
B5 B10 H10 118.8(11)
B1 B10 H910 129.6(12)
B9 B10 H910 45.8(11)
B4 B10 H910 100.7(12)
B5 B10 H910 94.5(11)
H10 B10 H910 106.1(17)
B5 H56 B6 86.9(13)
B6 H67 B7 86.2(11)
B8 H89 B9 89.8(15)
B9 H910 B10 93.4(15)
B6 O11 C12 129.10(15)
O11 C12 C13 109.28(15)
O11 C12 C15 109.05(14)
C13 C12 C15 112.16(18)
O11 C12 C14 103.92(14)
C13 C12 C14 111.37(16)
C15 C12 C14 110.72(16)
C12 C13 H13A 112.9(14)
C12 C13 H13B 107.8(16)
H13A C13 H13B 104(2)
C12 C13 H13C 109.4(14)
H13A C13 H13C 112.1(18)
H13B C13 H13C 110.2(19)
C12 C14 H14A 111.0(12)
C12 C14 H14B 107.3(14)
H14A C14 H14B 112.1(17)
C12 C14 H14C 109.6(16)
H14A C14 H14C 109(2)
H14B C14 H14C 107(2)
C12 C15 H15A 107.5(14)
C12 C15 H15B 116.1(14)
H15A C15 H15B 107(2)
C12 C15 H15C 112.3(13)
H15A C15 H15C 110.5(19)
H15B C15 H15C 103(2)

loop_
_geom_bond_atom_site_label_1
_geom_bond_atom_site_label_2
_geom_bond_distance
B1 B10 1.755(3)
B1 B5 1.764(3)
B1 B2 1.775(3)
B1 B4 1.778(3)
B1 B3 1.780(3)
B1 H1 1.10(2)
B2 B6 1.739(3)
B2 B3 1.774(3)
B2 B7 1.807(3)
B2 B5 1.806(3)
B2 H2 1.14(2)
B3 B8 1.748(3)
B3 B7 1.759(3)
B3 B4 1.785(3)
B3 H3 1.03(2)
B4 B9 1.718(3)
B4 B10 1.796(3)
B4 B8 1.795(3)
B4 H4 1.10(2)
B5 B6 1.826(3)
B5 B10 1.994(3)
B5 H5 1.04(2)
B5 H56 1.205(19)
B6 O11 1.335(2)
B6 B7 1.827(3)
B6 H56 1.44(2)
B6 H67 1.41(2)
B7 B8 1.977(3)
B7 H7 1.11(2)
B7 H67 1.25(2)
B8 B9 1.799(4)
B8 H8 1.04(2)
B8 H89 1.29(2)
B9 B10 1.793(3)
B9 H9 1.11(3)
B9 H89 1.26(3)
B9 H910 1.29(2)
B10 H10 1.07(2)
B10 H910 1.17(2)
O11 C12 1.470(2)
C12 C13 1.514(3)
C12 C15 1.516(3)
C12 C14 1.516(3)
C13 H13A 0.99(3)
C13 H13B 0.93(3)
C13 H13C 0.95(2)
C14 H14A 0.98(2)
C14 H14B 1.00(2)
C14 H14C 0.94(3)
C15 H15A 0.99(3)
C15 H15B 1.04(3)
C15 H15C 0.94(2)
